data_1543324
loop_
_publ_author_name
'Marshall, Jonathan L.'
'Uchida, Kazuyuki'
'Frederickson, Conerd K.'
'Sch\"utt, Christian'
'Zeidell, Andrew M.'
'Goetz, Katelyn P.'
'Finn, Tristan W.'
'Jarolimek, Karol'
'Zakharov, Lev N.'
'Risko, Chad'
'Herges, Rainer'
'Jurchescu, Oana D.'
'Haley, Michael M.'

_publ_section_title
;
 Indacenodibenzothiophenes: synthesis, optoelectronic properties and
 materials applications of molecules with strong antiaromatic character
;
_journal_issue 8
_journal_name_full 'Chem. Sci.'
_journal_page_first 5547
_journal_paper_doi 10.1039/C6SC00950F
_journal_volume 7
_journal_year 2016
_chemical_formula_sum 'C36 H10 F10 S2'
_chemical_formula_weight 696.56
_chemical_name_systematic
;
 ?
;
_space_group_crystal_system orthorhombic
_space_group_IT_number 61
_space_group_name_Hall '-P 2ac 2ab'
_space_group_name_H-M_alt 'P b c a'
_symmetry_space_group_name_Hall '-P 2ac 2ab'
_symmetry_space_group_name_H-M 'P b c a'
_atom_sites_solution_hydrogens difmap
_audit_creation_method SHELXL-2013
_audit_update_record
;
2016-02-01 deposited with the CCDC.
2016-05-13 downloaded from the CCDC.
;
_cell_angle_alpha 90
_cell_angle_beta 90
_cell_angle_gamma 90
_cell_formula_units_Z 4
_cell_length_a 9.5254(3)
_cell_length_b 12.2658(5)
_cell_length_c 24.0109(7)
_cell_measurement_reflns_used 4574
_cell_measurement_temperature 223(2)
_cell_measurement_theta_max 66.47
_cell_measurement_theta_min 3.68
_cell_volume 2805.35(17)
_computing_cell_refinement 'Bruker SAINT'
_computing_data_collection 'Bruker APEX2'
_computing_data_reduction 'Bruker SAINT'
_computing_molecular_graphics 'Bruker SHELXTL'
_computing_publication_material 'Bruker SHELXTL'
_computing_structure_refinement 'SHELXL-2013 (Sheldrick 2013)'
_computing_structure_solution 'SHELXS-97 (Sheldrick 2008)'
_diffrn_ambient_temperature 223(2)
_diffrn_measured_fraction_theta_full 0.978
_diffrn_measured_fraction_theta_max 1.000
_diffrn_measurement_device_type 'Bruker APEX-II CCD'
_diffrn_measurement_method '\f and \w scans'
_diffrn_radiation_type CuK\a
_diffrn_radiation_wavelength 1.54178
_diffrn_reflns_av_R_equivalents 0.0410
_diffrn_reflns_av_unetI/netI 0.0300
_diffrn_reflns_Laue_measured_fraction_full 0.978
_diffrn_reflns_Laue_measured_fraction_max 1.000
_diffrn_reflns_limit_h_max 11
_diffrn_reflns_limit_h_min -10
_diffrn_reflns_limit_k_max 13
_diffrn_reflns_limit_k_min -14
_diffrn_reflns_limit_l_max 28
_diffrn_reflns_limit_l_min -28
_diffrn_reflns_number 12847
_diffrn_reflns_point_group_measured_fraction_full 0.978
_diffrn_reflns_point_group_measured_fraction_max 1.000
_diffrn_reflns_theta_full 67.679
_diffrn_reflns_theta_max 66.592
_diffrn_reflns_theta_min 3.682
_diffrn_source 'Incoatec I\mS'
_exptl_absorpt_coefficient_mu 2.590
_exptl_absorpt_correction_T_max 0.7528
_exptl_absorpt_correction_T_min 0.6399
_exptl_absorpt_correction_type multi-scan
_exptl_absorpt_process_details SADABS
_exptl_crystal_colour dark-red
_exptl_crystal_density_diffrn 1.649
_exptl_crystal_description block
_exptl_crystal_F_000 1392
_exptl_crystal_size_max 0.140
_exptl_crystal_size_mid 0.100
_exptl_crystal_size_min 0.020
_refine_diff_density_max 0.245
_refine_diff_density_min -0.231
_refine_diff_density_rms 0.047
_refine_ls_extinction_method none
_refine_ls_goodness_of_fit_ref 1.030
_refine_ls_hydrogen_treatment refall
_refine_ls_matrix_type full
_refine_ls_number_parameters 237
_refine_ls_number_reflns 2481
_refine_ls_number_restraints 0
_refine_ls_restrained_S_all 1.030
_refine_ls_R_factor_all 0.0480
_refine_ls_R_factor_gt 0.0385
_refine_ls_shift/su_max 0.001
_refine_ls_shift/su_mean 0.000
_refine_ls_structure_factor_coef Fsqd
_refine_ls_weighting_details 'w=1/[\s^2^(Fo^2^)+(0.0880P)^2^] where P=(Fo^2^+2Fc^2^)/3'
_refine_ls_weighting_scheme calc
_refine_ls_wR_factor_gt 0.1152
_refine_ls_wR_factor_ref 0.1244
_reflns_Friedel_coverage 0.000
_reflns_number_gt 2009
_reflns_number_total 2481
_reflns_threshold_expression 'I > 2\s(I)'
_cod_data_source_file c6sc00950f2.cif
_cod_data_source_block cu_mh165_0m
_cod_depositor_comments 'Adding full bibliography for 1543324--1543327.cif.'
_cod_database_code 1543324
_shelx_space_group_comment
;
The symmetry employed for this shelxl refinement is uniquely defined
by the following loop, which should always be used as a source of
symmetry information in preference to the above space-group names.
They are only intended as comments.
;
_shelx_estimated_absorpt_t_min 0.713
_shelx_estimated_absorpt_t_max 0.950
_shelxl_version_number 2013-4

loop_
_space_group_symop_operation_xyz
'x, y, z'
'-x+1/2, -y, z+1/2'
'-x, y+1/2, -z+1/2'
'x+1/2, -y+1/2, -z'
'-x, -y, -z'
'x-1/2, y, -z-1/2'
'x, -y-1/2, z-1/2'
'-x-1/2, y-1/2, z'

loop_
_atom_site_label
_atom_site_type_symbol
_atom_site_fract_x
_atom_site_fract_y
_atom_site_fract_z
_atom_site_U_iso_or_equiv
_atom_site_adp_type
_atom_site_occupancy
_atom_site_site_symmetry_order
_atom_site_calc_flag
S1 S 0.09025(6) 1.15055(4) 0.49299(2) 0.0372(2) Uani 1 1 d
F1 F 0.12356(14) 0.76059(11) 0.40206(6) 0.0495(4) Uani 1 1 d
F2 F 0.14947(18) 0.60899(11) 0.32211(6) 0.0651(5) Uani 1 1 d
F3 F 0.3695(2) 0.61559(14) 0.25042(6) 0.0758(5) Uani 1 1 d
F4 F 0.56104(18) 0.77906(16) 0.25838(6) 0.0723(5) Uani 1 1 d
F5 F 0.53589(14) 0.93076(12) 0.33641(5) 0.0495(4) Uani 1 1 d
C1 C 0.5562(2) 0.91814(17) 0.46333(8) 0.0311(5) Uani 1 1 d
C2 C 0.4192(2) 0.96060(16) 0.45544(8) 0.0312(5) Uani 1 1 d
C3 C 0.3657(2) 1.04354(17) 0.49330(8) 0.0306(5) Uani 1 1 d
C4 C 0.2243(2) 1.06580(17) 0.47397(8) 0.0311(5) Uani 1 1 d
C5 C 0.1942(2) 1.00143(16) 0.42791(8) 0.0317(5) Uani 1 1 d
C6 C 0.3155(2) 0.93461(16) 0.41638(8) 0.0312(5) Uani 1 1 d
C7 C 0.0570(2) 1.02265(17) 0.40515(8) 0.0346(5) Uani 1 1 d
C8 C -0.0127(2) 1.10234(17) 0.43743(10) 0.0366(5) Uani 1 1 d
C9 C -0.1498(3) 1.13459(19) 0.42533(12) 0.0460(6) Uani 1 1 d
C10 C -0.2154(3) 1.0911(2) 0.37955(12) 0.0540(7) Uani 1 1 d
C11 C -0.1468(3) 1.0154(2) 0.34605(12) 0.0535(7) Uani 1 1 d
C12 C -0.0122(2) 0.9808(2) 0.35868(11) 0.0420(6) Uani 1 1 d
C13 C 0.3287(2) 0.85166(16) 0.37244(8) 0.0316(5) Uani 1 1 d
C14 C 0.2320(2) 0.76762(17) 0.36681(9) 0.0373(5) Uani 1 1 d
C15 C 0.2454(3) 0.68852(19) 0.32620(10) 0.0453(6) Uani 1 1 d
C16 C 0.3566(3) 0.6920(2) 0.28981(9) 0.0492(6) Uani 1 1 d
C17 C 0.4531(3) 0.7742(2) 0.29409(10) 0.0462(6) Uani 1 1 d
C18 C 0.4390(2) 0.85152(18) 0.33487(9) 0.0370(5) Uani 1 1 d
H1 H 0.591(2) 0.8650(17) 0.4390(9) 0.033(6) Uiso 1 1 d
H9 H -0.197(2) 1.181(2) 0.4459(10) 0.056(8) Uiso 1 1 d
H10 H -0.310(3) 1.112(2) 0.3687(9) 0.051(7) Uiso 1 1 d
H11 H -0.193(3) 0.982(2) 0.3134(11) 0.071(9) Uiso 1 1 d
H12 H 0.034(3) 0.926(2) 0.3370(10) 0.061(8) Uiso 1 1 d

loop_
_atom_site_aniso_label
_atom_site_aniso_U_11
_atom_site_aniso_U_22
_atom_site_aniso_U_33
_atom_site_aniso_U_23
_atom_site_aniso_U_13
_atom_site_aniso_U_12
S1 0.0325(3) 0.0348(3) 0.0443(3) -0.0001(2) 0.0032(2) 0.0062(2)
F1 0.0413(7) 0.0496(8) 0.0577(8) 0.0087(6) 0.0039(6) -0.0093(6)
F2 0.0826(11) 0.0416(9) 0.0712(10) 0.0031(7) -0.0335(9) -0.0177(8)
F3 0.1049(13) 0.0654(11) 0.0570(9) -0.0320(8) -0.0154(9) 0.0109(10)
F4 0.0713(11) 0.0919(13) 0.0536(9) -0.0198(8) 0.0230(8) 0.0078(10)
F5 0.0405(7) 0.0576(9) 0.0505(8) -0.0064(6) 0.0090(6) -0.0104(6)
C1 0.0336(11) 0.0298(11) 0.0298(10) -0.0006(8) 0.0023(9) 0.0025(9)
C2 0.0347(11) 0.0304(10) 0.0284(10) 0.0006(8) 0.0020(8) 0.0019(9)
C3 0.0324(11) 0.0295(11) 0.0301(10) 0.0029(8) 0.0023(8) 0.0042(9)
C4 0.0289(11) 0.0309(11) 0.0334(10) 0.0028(8) 0.0037(9) 0.0017(8)
C5 0.0302(11) 0.0330(11) 0.0320(10) 0.0036(8) 0.0020(9) -0.0008(8)
C6 0.0316(11) 0.0311(10) 0.0309(10) 0.0022(8) 0.0016(9) 0.0021(9)
C7 0.0290(11) 0.0350(11) 0.0399(11) 0.0073(9) 0.0013(9) -0.0027(9)
C8 0.0303(11) 0.0317(11) 0.0478(12) 0.0101(10) 0.0019(10) -0.0007(8)
C9 0.0317(12) 0.0359(12) 0.0703(17) 0.0069(12) 0.0043(12) -0.0004(10)
C10 0.0302(13) 0.0533(15) 0.0786(18) 0.0111(14) -0.0104(13) -0.0037(11)
C11 0.0391(13) 0.0577(16) 0.0637(16) 0.0030(13) -0.0143(13) -0.0028(12)
C12 0.0375(13) 0.0419(13) 0.0466(13) 0.0042(11) -0.0052(10) -0.0035(10)
C13 0.0309(11) 0.0342(11) 0.0296(10) 0.0001(8) -0.0079(9) 0.0028(8)
C14 0.0349(12) 0.0374(12) 0.0395(11) 0.0056(9) -0.0055(10) 0.0023(9)
C15 0.0530(15) 0.0346(13) 0.0481(13) 0.0012(10) -0.0233(12) -0.0018(11)
C16 0.0630(16) 0.0452(14) 0.0393(13) -0.0111(10) -0.0139(12) 0.0121(13)
C17 0.0458(14) 0.0560(16) 0.0368(12) -0.0084(11) 0.0010(11) 0.0105(11)
C18 0.0332(11) 0.0416(13) 0.0362(11) -0.0030(9) -0.0022(9) 0.0003(9)

loop_
_atom_type_symbol
_atom_type_description
_atom_type_scat_dispersion_real
_atom_type_scat_dispersion_imag
_atom_type_scat_source
C C 0.0181 0.0091 'International Tables Vol C Tables 4.2.6.8 and 6.1.1.4'
H H 0.0000 0.0000 'International Tables Vol C Tables 4.2.6.8 and 6.1.1.4'
F F 0.0727 0.0534 'International Tables Vol C Tables 4.2.6.8 and 6.1.1.4'
S S 0.3331 0.5567 'International Tables Vol C Tables 4.2.6.8 and 6.1.1.4'

loop_
_geom_angle_atom_site_label_1
_geom_angle_atom_site_label_2
_geom_angle_atom_site_label_3
_geom_angle
_geom_angle_site_symmetry_1
C4 S1 C8 90.54(10) .
C3 C1 C2 118.6(2) 5_676
C6 C2 C1 130.97(19) .
C6 C2 C3 109.29(18) .
C1 C2 C3 119.71(19) .
C1 C3 C4 133.4(2) 5_676
C1 C3 C2 121.7(2) 5_676
C4 C3 C2 104.89(18) .
C5 C4 C3 109.84(18) .
C5 C4 S1 113.87(15) .
C3 C4 S1 136.29(17) .
C4 C5 C7 112.75(18) .
C4 C5 C6 108.08(17) .
C7 C5 C6 139.13(19) .
C2 C6 C5 107.89(17) .
C2 C6 C13 125.32(18) .
C5 C6 C13 126.77(18) .
C12 C7 C8 118.1(2) .
C12 C7 C5 131.8(2) .
C8 C7 C5 110.08(19) .
C9 C8 C7 121.4(2) .
C9 C8 S1 125.8(2) .
C7 C8 S1 112.75(16) .
C10 C9 C8 118.9(2) .
C9 C10 C11 120.6(2) .
C12 C11 C10 120.8(3) .
C11 C12 C7 120.1(2) .
C18 C13 C14 116.04(19) .
C18 C13 C6 122.19(18) .
C14 C13 C6 121.76(19) .
F1 C14 C15 118.2(2) .
F1 C14 C13 119.88(19) .
C15 C14 C13 121.9(2) .
F2 C15 C14 120.0(2) .
F2 C15 C16 120.1(2) .
C14 C15 C16 119.9(2) .
F3 C16 C17 120.5(2) .
F3 C16 C15 119.9(2) .
C17 C16 C15 119.6(2) .
F4 C17 C16 120.0(2) .
F4 C17 C18 120.1(2) .
C16 C17 C18 119.9(2) .
F5 C18 C17 117.0(2) .
F5 C18 C13 120.23(19) .
C17 C18 C13 122.7(2) .

loop_
_geom_bond_atom_site_label_1
_geom_bond_atom_site_label_2
_geom_bond_distance
_geom_bond_site_symmetry_2
S1 C4 1.709(2) .
S1 C8 1.758(2) .
F1 C14 1.338(2) .
F2 C15 1.340(3) .
F3 C16 1.337(3) .
F4 C17 1.340(3) .
F5 C18 1.341(3) .
C1 C3 1.364(3) 5_676
C1 C2 1.417(3) .
C2 C6 1.399(3) .
C2 C3 1.457(3) .
C3 C1 1.364(3) 5_676
C3 C4 1.450(3) .
C4 C5 1.389(3) .
C5 C7 1.440(3) .
C5 C6 1.443(3) .
C6 C13 1.471(3) .
C7 C12 1.394(3) .
C7 C8 1.413(3) .
C8 C9 1.395(3) .
C9 C10 1.372(4) .
C10 C11 1.392(4) .
C11 C12 1.384(3) .
C13 C18 1.385(3) .
C13 C14 1.389(3) .
C14 C15 1.382(3) .
C15 C16 1.374(4) .
C16 C17 1.368(4) .
C17 C18 1.370(3) .

loop_
_geom_torsion_atom_site_label_1
_geom_torsion_atom_site_label_2
_geom_torsion_atom_site_label_3
_geom_torsion_atom_site_label_4
_geom_torsion
_geom_torsion_site_symmetry_1
_geom_torsion_site_symmetry_4
C3 C1 C2 C6 -177.7(2) 5_676 .
C3 C1 C2 C3 0.2(3) 5_676 .
C6 C2 C3 C1 178.09(19) . 5_676
C1 C2 C3 C1 -0.2(3) . 5_676
C6 C2 C3 C4 -0.5(2) . .
C1 C2 C3 C4 -178.77(18) . .
C1 C3 C4 C5 -178.4(2) 5_676 .
C2 C3 C4 C5 0.0(2) . .
C1 C3 C4 S1 2.5(4) 5_676 .
C2 C3 C4 S1 -179.13(18) . .
C8 S1 C4 C5 -0.84(16) . .
C8 S1 C4 C3 178.2(2) . .
C3 C4 C5 C7 -177.65(17) . .
S1 C4 C5 C7 1.7(2) . .
C3 C4 C5 C6 0.5(2) . .
S1 C4 C5 C6 179.83(13) . .
C1 C2 C6 C5 178.8(2) . .
C3 C2 C6 C5 0.8(2) . .
C1 C2 C6 C13 0.1(3) . .
C3 C2 C6 C13 -177.88(18) . .
C4 C5 C6 C2 -0.8(2) . .
C7 C5 C6 C2 176.6(2) . .
C4 C5 C6 C13 177.85(19) . .
C7 C5 C6 C13 -4.7(4) . .
C4 C5 C7 C12 177.0(2) . .
C6 C5 C7 C12 -0.3(4) . .
C4 C5 C7 C8 -1.8(2) . .
C6 C5 C7 C8 -179.1(2) . .
C12 C7 C8 C9 3.4(3) . .
C5 C7 C8 C9 -177.6(2) . .
C12 C7 C8 S1 -177.84(16) . .
C5 C7 C8 S1 1.1(2) . .
C4 S1 C8 C9 178.5(2) . .
C4 S1 C8 C7 -0.21(16) . .
C7 C8 C9 C10 -2.9(3) . .
S1 C8 C9 C10 178.52(18) . .
C8 C9 C10 C11 0.6(4) . .
C9 C10 C11 C12 1.1(4) . .
C10 C11 C12 C7 -0.6(4) . .
C8 C7 C12 C11 -1.6(3) . .
C5 C7 C12 C11 179.6(2) . .
C2 C6 C13 C18 -53.9(3) . .
C5 C6 C13 C18 127.6(2) . .
C2 C6 C13 C14 125.0(2) . .
C5 C6 C13 C14 -53.4(3) . .
C18 C13 C14 F1 178.80(18) . .
C6 C13 C14 F1 -0.2(3) . .
C18 C13 C14 C15 0.2(3) . .
C6 C13 C14 C15 -178.86(19) . .
F1 C14 C15 F2 1.5(3) . .
C13 C14 C15 F2 -179.82(18) . .
F1 C14 C15 C16 -178.96(19) . .
C13 C14 C15 C16 -0.3(3) . .
F2 C15 C16 F3 -0.4(3) . .
C14 C15 C16 F3 -179.9(2) . .
F2 C15 C16 C17 179.4(2) . .
C14 C15 C16 C17 -0.1(3) . .
F3 C16 C17 F4 0.6(4) . .
C15 C16 C17 F4 -179.2(2) . .
F3 C16 C17 C18 -179.6(2) . .
C15 C16 C17 C18 0.6(4) . .
F4 C17 C18 F5 0.8(3) . .
C16 C17 C18 F5 -179.1(2) . .
F4 C17 C18 C13 179.0(2) . .
C16 C17 C18 C13 -0.8(4) . .
C14 C13 C18 F5 178.62(19) . .
C6 C13 C18 F5 -2.4(3) . .
C14 C13 C18 C17 0.4(3) . .
C6 C13 C18 C17 179.4(2) . .
